data_4023348
loop_
_publ_author_name
'Gui-Rong Qu'
'Ran Xia'
'Xi-Ning Yang'
'Jian-Guo Li'
'Dong-Chao Wang'
'Hai-Ming Guo'

_publ_section_title
;
 Synthesis of Novel C6-Phosphonated Purine Nucleosides under
 Microwave Irradiation by SNAr-Arbuzov Reaction
;
_journal_name_full 'Journal of Organic Chemistry'
_journal_page_first 2416
_journal_page_last 2419
_journal_paper_doi 10.1021/jo702680p
_journal_volume 73
_journal_year 2008
_chemical_formula_sum 'C16 H18 Cl N4 O3 P'
_chemical_formula_weight 380.76
_chemical_name_systematic
;

 ?

;
_space_group_IT_number 2
_symmetry_cell_setting triclinic
_symmetry_space_group_name_Hall '-P 1'
_symmetry_space_group_name_H-M 'P -1'
_atom_sites_solution_hydrogens geom
_atom_sites_solution_primary direct
_atom_sites_solution_secondary difmap
_audit_creation_method SHELXL-97
_cell_angle_alpha 78.0620(10)
_cell_angle_beta 76.2820(10)
_cell_angle_gamma 83.6520(10)
_cell_formula_units_Z 2
_cell_length_a 8.5503(10)
_cell_length_b 9.8828(12)
_cell_length_c 11.4198(14)
_cell_measurement_reflns_used 3663
_cell_measurement_temperature 291(2)
_cell_measurement_theta_max 28.23
_cell_measurement_theta_min 2.46
_cell_volume 915.26(19)
_computing_cell_refinement 'Bruker SMART'
_computing_data_collection 'Bruker SMART'
_computing_data_reduction 'Bruker SAINT'
_computing_molecular_graphics 'Bruker SHELXTL'
_computing_publication_material 'Bruker SHELXTL'
_computing_structure_refinement 'SHELXL-97 (Sheldrick, 1997)'
_computing_structure_solution 'SHELXS-97 (Sheldrick, 1990)'
_diffrn_ambient_temperature 291(2)
_diffrn_measured_fraction_theta_full 0.991
_diffrn_measured_fraction_theta_max 0.991
_diffrn_measurement_device_type 'CCD area detector'
_diffrn_measurement_method 'phi and omega scans'
_diffrn_radiation_monochromator graphite
_diffrn_radiation_source 'fine-focus sealed tube'
_diffrn_radiation_type MoK\a
_diffrn_radiation_wavelength 0.71073
_diffrn_reflns_av_R_equivalents 0.0138
_diffrn_reflns_av_sigmaI/netI 0.0197
_diffrn_reflns_limit_h_max 10
_diffrn_reflns_limit_h_min -10
_diffrn_reflns_limit_k_max 11
_diffrn_reflns_limit_k_min -11
_diffrn_reflns_limit_l_max 13
_diffrn_reflns_limit_l_min -13
_diffrn_reflns_number 6946
_diffrn_reflns_theta_full 25.50
_diffrn_reflns_theta_max 25.50
_diffrn_reflns_theta_min 2.46
_diffrn_standards_number 0
_exptl_absorpt_coefficient_mu 0.319
_exptl_absorpt_correction_T_max 0.8988
_exptl_absorpt_correction_T_min 0.8709
_exptl_absorpt_correction_type multi-scan
_exptl_absorpt_process_details sadabs
_exptl_crystal_colour colourless
_exptl_crystal_density_diffrn 1.382
_exptl_crystal_density_method 'not measured'
_exptl_crystal_description block
_exptl_crystal_F_000 396
_exptl_crystal_size_max 0.45
_exptl_crystal_size_mid 0.36
_exptl_crystal_size_min 0.34
_refine_diff_density_max 0.614
_refine_diff_density_min -0.402
_refine_diff_density_rms 0.041
_refine_ls_extinction_method none
_refine_ls_goodness_of_fit_ref 1.055
_refine_ls_hydrogen_treatment constr
_refine_ls_matrix_type full
_refine_ls_number_parameters 228
_refine_ls_number_reflns 3372
_refine_ls_number_restraints 0
_refine_ls_restrained_S_all 1.055
_refine_ls_R_factor_all 0.0468
_refine_ls_R_factor_gt 0.0396
_refine_ls_shift/su_max 0.000
_refine_ls_shift/su_mean 0.000
_refine_ls_structure_factor_coef Fsqd
_refine_ls_weighting_details 'calc w=1/[\s^2^(Fo^2^)+(0.0516P)^2^+0.4218P] where P=(Fo^2^+2Fc^2^)/3'
_refine_ls_weighting_scheme calc
_refine_ls_wR_factor_gt 0.1046
_refine_ls_wR_factor_ref 0.1105
_reflns_number_gt 2884
_reflns_number_total 3372
_reflns_threshold_expression >2sigma(I)
_cod_data_source_file jo702680p-File001.cif
_cod_data_source_block a
_cod_depositor_comments
;
The following automatic conversions were performed:
'_symmetry_cell_setting' value 'Triclinic' changed to 'triclinic'
according to '/home/saulius/struct/CIF-dictionaries/cif_core.dic'
dictionary named 'cif_core.dic' version 2.4.1 from 2010-06-29.

Automatic conversion script
Id: cif_fix_enum 1527 2010-12-29 10:47:43Z saulius 
;
_cod_database_code 4023348

loop_
_symmetry_equiv_pos_as_xyz
'x, y, z'
'-x, -y, -z'

loop_
_atom_site_label
_atom_site_type_symbol
_atom_site_fract_x
_atom_site_fract_y
_atom_site_fract_z
_atom_site_U_iso_or_equiv
_atom_site_adp_type
_atom_site_occupancy
_atom_site_symmetry_multiplicity
_atom_site_calc_flag
_atom_site_refinement_flags
_atom_site_disorder_assembly
_atom_site_disorder_group
Cl1 Cl 0.33962(7) 0.15526(6) 0.97548(6) 0.05902(19) Uani 1 1 d . . .
P1 P 0.32978(6) 0.66808(6) 0.74012(5) 0.04208(16) Uani 1 1 d . . .
O1 O 0.3306(2) 0.60847(17) 0.62324(15) 0.0608(4) Uani 1 1 d . . .
O2 O 0.43707(18) 0.79401(16) 0.68767(14) 0.0514(4) Uani 1 1 d . . .
O3 O 0.17106(17) 0.69724(16) 0.81583(15) 0.0546(4) Uani 1 1 d . . .
N1 N 0.36794(19) 0.41197(17) 0.86526(15) 0.0406(4) Uani 1 1 d . . .
N2 N 0.60261(19) 0.28570(19) 0.92517(15) 0.0443(4) Uani 1 1 d . . .
N3 N 0.83436(19) 0.4255(2) 0.87111(16) 0.0492(5) Uani 1 1 d . . .
N4 N 0.7204(2) 0.6289(2) 0.78732(19) 0.0545(5) Uani 1 1 d . . .
C1 C 0.4475(2) 0.5285(2) 0.81748(17) 0.0379(4) Uani 1 1 d . . .
C2 C 0.4493(2) 0.3014(2) 0.91545(18) 0.0415(5) Uani 1 1 d . . .
C3 C 0.6763(2) 0.4022(2) 0.87918(18) 0.0410(5) Uani 1 1 d . . .
C4 C 0.6070(2) 0.5297(2) 0.82561(18) 0.0413(5) Uani 1 1 d . . .
C5 C 0.8501(3) 0.5614(3) 0.8171(2) 0.0574(6) Uani 1 1 d . . .
H5 H 0.9468 0.6034 0.8024 0.069 Uiso 1 1 calc R . .
C6 C 0.9644(3) 0.3198(3) 0.8977(2) 0.0583(6) Uani 1 1 d . . .
H6A H 0.9268 0.2600 0.9761 0.070 Uiso 1 1 calc R . .
H6B H 1.0565 0.3653 0.9034 0.070 Uiso 1 1 calc R . .
C7 C 1.0153(2) 0.2339(2) 0.7992(2) 0.0505(5) Uani 1 1 d . . .
C8 C 0.9560(3) 0.1054(3) 0.8130(3) 0.0755(8) Uani 1 1 d . . .
H8 H 0.8862 0.0696 0.8861 0.091 Uiso 1 1 calc R . .
C9 C 0.9988(4) 0.0294(3) 0.7199(4) 0.0960(11) Uani 1 1 d . . .
H9 H 0.9584 -0.0570 0.7307 0.115 Uiso 1 1 calc R . .
C10 C 1.0998(4) 0.0810(4) 0.6130(4) 0.0945(11) Uani 1 1 d . . .
H10 H 1.1258 0.0310 0.5496 0.113 Uiso 1 1 calc R . .
C11 C 1.1641(4) 0.2068(4) 0.5972(3) 0.0829(9) Uani 1 1 d . . .
H11 H 1.2350 0.2407 0.5243 0.099 Uiso 1 1 calc R . .
C12 C 1.1226(3) 0.2824(3) 0.6905(2) 0.0647(7) Uani 1 1 d . . .
H12 H 1.1672 0.3669 0.6802 0.078 Uiso 1 1 calc R . .
C13 C 0.2425(5) 0.6861(3) 0.5323(3) 0.0882(10) Uani 1 1 d . . .
H13A H 0.1275 0.6868 0.5675 0.106 Uiso 1 1 calc R . .
H13B H 0.2729 0.7813 0.5097 0.106 Uiso 1 1 calc R . .
C14 C 0.2773(6) 0.6255(4) 0.4271(3) 0.1165(15) Uani 1 1 d . . .
H14A H 0.3918 0.6197 0.3952 0.175 Uiso 1 1 calc R . .
H14B H 0.2253 0.6813 0.3660 0.175 Uiso 1 1 calc R . .
H14C H 0.2384 0.5342 0.4482 0.175 Uiso 1 1 calc R . .
C15 C 0.4387(3) 0.8988(3) 0.7606(2) 0.0588(6) Uani 1 1 d . . .
H15A H 0.4683 0.8555 0.8374 0.071 Uiso 1 1 calc R . .
H15B H 0.3325 0.9456 0.7792 0.071 Uiso 1 1 calc R . .
C16 C 0.5570(5) 0.9989(4) 0.6893(3) 0.0984(11) Uani 1 1 d . . .
H16A H 0.6626 0.9525 0.6751 0.148 Uiso 1 1 calc R . .
H16B H 0.5562 1.0712 0.7341 0.148 Uiso 1 1 calc R . .
H16C H 0.5293 1.0382 0.6120 0.148 Uiso 1 1 calc R . .

loop_
_atom_site_aniso_label
_atom_site_aniso_U_11
_atom_site_aniso_U_22
_atom_site_aniso_U_33
_atom_site_aniso_U_23
_atom_site_aniso_U_13
_atom_site_aniso_U_12
Cl1 0.0491(3) 0.0509(3) 0.0772(4) 0.0047(3) -0.0236(3) -0.0146(2)
P1 0.0396(3) 0.0447(3) 0.0447(3) -0.0048(2) -0.0145(2) -0.0099(2)
O1 0.0832(12) 0.0560(9) 0.0537(9) -0.0105(7) -0.0347(9) -0.0055(8)
O2 0.0528(9) 0.0522(9) 0.0491(8) -0.0054(7) -0.0082(7) -0.0170(7)
O3 0.0364(8) 0.0557(9) 0.0693(10) -0.0055(8) -0.0117(7) -0.0050(7)
N1 0.0317(8) 0.0484(10) 0.0435(9) -0.0060(7) -0.0118(7) -0.0080(7)
N2 0.0323(8) 0.0580(11) 0.0435(9) -0.0072(8) -0.0119(7) -0.0039(8)
N3 0.0269(8) 0.0735(13) 0.0516(10) -0.0192(9) -0.0099(7) -0.0062(8)
N4 0.0371(10) 0.0607(12) 0.0693(13) -0.0171(10) -0.0086(9) -0.0157(8)
C1 0.0316(9) 0.0479(11) 0.0365(10) -0.0103(8) -0.0076(8) -0.0075(8)
C2 0.0352(10) 0.0490(11) 0.0420(11) -0.0062(9) -0.0114(8) -0.0077(8)
C3 0.0273(9) 0.0616(13) 0.0382(10) -0.0164(9) -0.0088(8) -0.0038(9)
C4 0.0317(10) 0.0548(12) 0.0410(11) -0.0159(9) -0.0061(8) -0.0095(8)
C5 0.0328(11) 0.0746(16) 0.0700(15) -0.0235(13) -0.0065(10) -0.0173(11)
C6 0.0295(10) 0.0925(18) 0.0553(13) -0.0140(12) -0.0163(9) 0.0003(11)
C7 0.0318(10) 0.0636(14) 0.0580(13) -0.0077(11) -0.0182(9) 0.0004(9)
C8 0.0477(14) 0.0649(17) 0.106(2) 0.0010(16) -0.0160(14) -0.0042(12)
C9 0.071(2) 0.0608(18) 0.166(4) -0.040(2) -0.034(2) 0.0052(15)
C10 0.081(2) 0.096(3) 0.127(3) -0.061(2) -0.039(2) 0.0199(19)
C11 0.083(2) 0.092(2) 0.0722(19) -0.0285(17) -0.0052(15) 0.0021(17)
C12 0.0592(15) 0.0683(16) 0.0659(16) -0.0139(13) -0.0079(12) -0.0106(12)
C13 0.133(3) 0.0750(19) 0.0664(18) -0.0063(15) -0.0522(19) 0.0032(19)
C14 0.179(4) 0.113(3) 0.077(2) -0.034(2) -0.071(3) 0.033(3)
C15 0.0649(15) 0.0549(13) 0.0611(14) -0.0103(11) -0.0158(12) -0.0204(11)
C16 0.108(3) 0.086(2) 0.103(2) -0.0190(19) -0.002(2) -0.060(2)

loop_
_atom_type_symbol
_atom_type_description
_atom_type_scat_dispersion_real
_atom_type_scat_dispersion_imag
_atom_type_scat_source
C C 0.0033 0.0016 'International Tables Vol C Tables 4.2.6.8 and 6.1.1.4'
H H 0.0000 0.0000 'International Tables Vol C Tables 4.2.6.8 and 6.1.1.4'
N N 0.0061 0.0033 'International Tables Vol C Tables 4.2.6.8 and 6.1.1.4'
O O 0.0106 0.0060 'International Tables Vol C Tables 4.2.6.8 and 6.1.1.4'
P P 0.1023 0.0942 'International Tables Vol C Tables 4.2.6.8 and 6.1.1.4'
Cl Cl 0.1484 0.1585 'International Tables Vol C Tables 4.2.6.8 and 6.1.1.4'

loop_
_geom_angle_atom_site_label_1
_geom_angle_atom_site_label_2
_geom_angle_atom_site_label_3
_geom_angle
_geom_angle_site_symmetry_1
_geom_angle_site_symmetry_3
_geom_angle_publ_flag
O3 P1 O2 115.88(9) . . ?
O3 P1 O1 115.91(10) . . ?
O2 P1 O1 102.98(9) . . ?
O3 P1 C1 112.88(9) . . ?
O2 P1 C1 108.00(9) . . ?
O1 P1 C1 99.51(9) . . ?
C13 O1 P1 119.52(17) . . ?
C15 O2 P1 121.05(14) . . ?
C2 N1 C1 117.53(16) . . ?
C3 N2 C2 111.40(17) . . ?
C5 N3 C3 105.37(18) . . ?
C5 N3 C6 127.37(18) . . ?
C3 N3 C6 126.6(2) . . ?
C5 N4 C4 103.19(19) . . ?
N1 C1 C4 119.49(18) . . ?
N1 C1 P1 113.60(13) . . ?
C4 C1 P1 126.82(16) . . ?
N1 C2 N2 129.54(19) . . ?
N1 C2 Cl1 115.13(14) . . ?
N2 C2 Cl1 115.33(16) . . ?
N2 C3 N3 128.19(19) . . ?
N2 C3 C4 126.38(17) . . ?
N3 C3 C4 105.42(18) . . ?
N4 C4 C1 134.0(2) . . ?
N4 C4 C3 110.33(17) . . ?
C1 C4 C3 115.57(18) . . ?
N4 C5 N3 115.67(19) . . ?
N4 C5 H5 122.2 . . ?
N3 C5 H5 122.2 . . ?
N3 C6 C7 111.03(17) . . ?
N3 C6 H6A 109.4 . . ?
C7 C6 H6A 109.4 . . ?
N3 C6 H6B 109.4 . . ?
C7 C6 H6B 109.4 . . ?
H6A C6 H6B 108.0 . . ?
C8 C7 C12 118.0(3) . . ?
C8 C7 C6 121.5(2) . . ?
C12 C7 C6 120.5(2) . . ?
C7 C8 C9 121.0(3) . . ?
C7 C8 H8 119.5 . . ?
C9 C8 H8 119.5 . . ?
C10 C9 C8 119.9(3) . . ?
C10 C9 H9 120.1 . . ?
C8 C9 H9 120.1 . . ?
C9 C10 C11 120.6(3) . . ?
C9 C10 H10 119.7 . . ?
C11 C10 H10 119.7 . . ?
C10 C11 C12 119.6(3) . . ?
C10 C11 H11 120.2 . . ?
C12 C11 H11 120.2 . . ?
C11 C12 C7 120.8(3) . . ?
C11 C12 H12 119.6 . . ?
C7 C12 H12 119.6 . . ?
C14 C13 O1 110.4(3) . . ?
C14 C13 H13A 109.6 . . ?
O1 C13 H13A 109.6 . . ?
C14 C13 H13B 109.6 . . ?
O1 C13 H13B 109.6 . . ?
H13A C13 H13B 108.1 . . ?
C13 C14 H14A 109.5 . . ?
C13 C14 H14B 109.5 . . ?
H14A C14 H14B 109.5 . . ?
C13 C14 H14C 109.5 . . ?
H14A C14 H14C 109.5 . . ?
H14B C14 H14C 109.5 . . ?
O2 C15 C16 108.2(2) . . ?
O2 C15 H15A 110.1 . . ?
C16 C15 H15A 110.1 . . ?
O2 C15 H15B 110.1 . . ?
C16 C15 H15B 110.1 . . ?
H15A C15 H15B 108.4 . . ?
C15 C16 H16A 109.5 . . ?
C15 C16 H16B 109.5 . . ?
H16A C16 H16B 109.5 . . ?
C15 C16 H16C 109.5 . . ?
H16A C16 H16C 109.5 . . ?
H16B C16 H16C 109.5 . . ?

loop_
_geom_bond_atom_site_label_1
_geom_bond_atom_site_label_2
_geom_bond_distance
_geom_bond_site_symmetry_2
_geom_bond_publ_flag
Cl1 C2 1.737(2) . ?
P1 O3 1.4603(16) . ?
P1 O2 1.5597(15) . ?
P1 O1 1.5649(16) . ?
P1 C1 1.818(2) . ?
O1 C13 1.466(3) . ?
O2 C15 1.460(3) . ?
N1 C2 1.330(3) . ?
N1 C1 1.351(2) . ?
N2 C3 1.323(3) . ?
N2 C2 1.331(2) . ?
N3 C5 1.365(3) . ?
N3 C3 1.374(2) . ?
N3 C6 1.480(3) . ?
N4 C5 1.308(3) . ?
N4 C4 1.387(3) . ?
C1 C4 1.390(3) . ?
C3 C4 1.415(3) . ?
C5 H5 0.9300 . ?
C6 C7 1.502(3) . ?
C6 H6A 0.9700 . ?
C6 H6B 0.9700 . ?
C7 C8 1.384(4) . ?
C7 C12 1.387(3) . ?
C8 C9 1.384(5) . ?
C8 H8 0.9300 . ?
C9 C10 1.355(5) . ?
C9 H9 0.9300 . ?
C10 C11 1.375(5) . ?
C10 H10 0.9300 . ?
C11 C12 1.382(4) . ?
C11 H11 0.9300 . ?
C12 H12 0.9300 . ?
C13 C14 1.407(4) . ?
C13 H13A 0.9700 . ?
C13 H13B 0.9700 . ?
C14 H14A 0.9600 . ?
C14 H14B 0.9600 . ?
C14 H14C 0.9600 . ?
C15 C16 1.470(4) . ?
C15 H15A 0.9700 . ?
C15 H15B 0.9700 . ?
C16 H16A 0.9600 . ?
C16 H16B 0.9600 . ?
C16 H16C 0.9600 . ?

loop_
_geom_torsion_atom_site_label_1
_geom_torsion_atom_site_label_2
_geom_torsion_atom_site_label_3
_geom_torsion_atom_site_label_4
_geom_torsion
_geom_torsion_site_symmetry_1
_geom_torsion_site_symmetry_2
_geom_torsion_site_symmetry_3
_geom_torsion_site_symmetry_4
_geom_torsion_publ_flag
O3 P1 O1 C13 56.6(2) . . . . ?
O2 P1 O1 C13 -71.0(2) . . . . ?
C1 P1 O1 C13 177.9(2) . . . . ?
O3 P1 O2 C15 38.1(2) . . . . ?
O1 P1 O2 C15 165.66(17) . . . . ?
C1 P1 O2 C15 -89.68(18) . . . . ?
C2 N1 C1 C4 -1.8(3) . . . . ?
C2 N1 C1 P1 175.09(14) . . . . ?
O3 P1 C1 N1 51.68(17) . . . . ?
O2 P1 C1 N1 -178.89(13) . . . . ?
O1 P1 C1 N1 -71.80(16) . . . . ?
O3 P1 C1 C4 -131.65(18) . . . . ?
O2 P1 C1 C4 -2.2(2) . . . . ?
O1 P1 C1 C4 104.88(18) . . . . ?
C1 N1 C2 N2 -1.0(3) . . . . ?
C1 N1 C2 Cl1 179.83(14) . . . . ?
C3 N2 C2 N1 1.9(3) . . . . ?
C3 N2 C2 Cl1 -178.95(14) . . . . ?
C2 N2 C3 N3 -178.89(19) . . . . ?
C2 N2 C3 C4 0.0(3) . . . . ?
C5 N3 C3 N2 -179.9(2) . . . . ?
C6 N3 C3 N2 8.6(3) . . . . ?
C5 N3 C3 C4 1.0(2) . . . . ?
C6 N3 C3 C4 -170.47(19) . . . . ?
C5 N4 C4 C1 -176.5(2) . . . . ?
C5 N4 C4 C3 0.2(2) . . . . ?
N1 C1 C4 N4 179.9(2) . . . . ?
P1 C1 C4 N4 3.4(3) . . . . ?
N1 C1 C4 C3 3.4(3) . . . . ?
P1 C1 C4 C3 -173.14(14) . . . . ?
N2 C3 C4 N4 -179.90(18) . . . . ?
N3 C3 C4 N4 -0.8(2) . . . . ?
N2 C3 C4 C1 -2.5(3) . . . . ?
N3 C3 C4 C1 176.59(17) . . . . ?
C4 N4 C5 N3 0.5(3) . . . . ?
C3 N3 C5 N4 -1.0(3) . . . . ?
C6 N3 C5 N4 170.4(2) . . . . ?
C5 N3 C6 C7 -97.3(3) . . . . ?
C3 N3 C6 C7 72.3(3) . . . . ?
N3 C6 C7 C8 -97.7(3) . . . . ?
N3 C6 C7 C12 81.6(3) . . . . ?
C12 C7 C8 C9 -1.8(4) . . . . ?
C6 C7 C8 C9 177.5(2) . . . . ?
C7 C8 C9 C10 -0.3(5) . . . . ?
C8 C9 C10 C11 1.9(5) . . . . ?
C9 C10 C11 C12 -1.4(5) . . . . ?
C10 C11 C12 C7 -0.8(5) . . . . ?
C8 C7 C12 C11 2.3(4) . . . . ?
C6 C7 C12 C11 -177.0(2) . . . . ?
P1 O1 C13 C14 171.6(3) . . . . ?
P1 O2 C15 C16 177.0(2) . . . . ?

loop_
_cod_related_entry_id
_cod_related_entry_database
_cod_related_entry_code
1 ChemSpider 21118766
